data_2218920
loop_
_publ_author_name
'Alhadi, Abeer A.'
'Ali, Hapipah M.'
'Puvaneswary, Subramaniam'
'Robinson, Ward T.'
'Ng, Seik Weng'

_publ_section_title
;
 <i>N</i>'-(5-Bromo-2-hydroxybenzylidene)-3,4,5-trihydroxybenzohydrazide
 dihydrate
;
_journal_coeditor_code BT2751
_journal_issue 8
_journal_name_full 'Acta Crystallographica Section E'
_journal_page_first o1584
_journal_paper_doi 10.1107/S1600536808022708
_journal_volume 64
_journal_year 2008
_chemical_formula_moiety 'C14 H11 Br N2 O5, 2H2 O'
_chemical_formula_sum 'C14 H15 Br N2 O7'
_chemical_formula_weight 403.19
_chemical_name_systematic
;
<i>N</i>'-(5-Bromo-2-hydroxybenzylidene)-3,4,5-trihydroxybenzohydrazide
dihydrate
;
_space_group_IT_number 14
_symmetry_cell_setting monoclinic
_symmetry_space_group_name_Hall '-P 2ybc'
_symmetry_space_group_name_H-M 'P 1 21/c 1'
_atom_sites_solution_hydrogens geom
_atom_sites_solution_primary direct
_atom_sites_solution_secondary difmap
_audit_creation_method SHELXL-97
_cell_angle_alpha 90.00
_cell_angle_beta 90.280(2)
_cell_angle_gamma 90.00
_cell_formula_units_Z 4
_cell_length_a 30.8424(8)
_cell_length_b 3.79990(10)
_cell_length_c 12.8484(4)
_cell_measurement_reflns_used 2758
_cell_measurement_temperature 100(2)
_cell_measurement_theta_max 27.4
_cell_measurement_theta_min 3.2
_cell_volume 1505.79(7)
_computing_cell_refinement 'SAINT (Bruker, 2007)'
_computing_data_collection 'APEX2 (Bruker, 2007)'
_computing_data_reduction 'SAINT (Bruker, 2007)'
_computing_molecular_graphics 'X-SEED (Barbour, 2001)'
_computing_publication_material 'publCIF (Westrip, 2008)'
_computing_structure_refinement 'SHELXL97 (Sheldrick, 2008)'
_computing_structure_solution 'SHELXS97 (Sheldrick, 2008)'
_diffrn_ambient_temperature 100(2)
_diffrn_measured_fraction_theta_full 0.994
_diffrn_measured_fraction_theta_max 0.994
_diffrn_measurement_device_type 'Bruker SMART APEX'
_diffrn_measurement_method \w
_diffrn_radiation_monochromator graphite
_diffrn_radiation_source 'fine-focus sealed tube'
_diffrn_radiation_type MoK\a
_diffrn_radiation_wavelength 0.71073
_diffrn_reflns_av_R_equivalents 0.0391
_diffrn_reflns_av_sigmaI/netI 0.0461
_diffrn_reflns_limit_h_max 40
_diffrn_reflns_limit_h_min -38
_diffrn_reflns_limit_k_max 4
_diffrn_reflns_limit_k_min -4
_diffrn_reflns_limit_l_max 16
_diffrn_reflns_limit_l_min -15
_diffrn_reflns_number 9964
_diffrn_reflns_theta_full 27.50
_diffrn_reflns_theta_max 27.50
_diffrn_reflns_theta_min 1.32
_diffrn_standards_decay_% 0
_diffrn_standards_interval_count 0
_diffrn_standards_interval_time 0
_diffrn_standards_number 0
_exptl_absorpt_coefficient_mu 2.773
_exptl_absorpt_correction_T_max 0.921
_exptl_absorpt_correction_T_min 0.658
_exptl_absorpt_correction_type multi-scan
_exptl_absorpt_process_details '(SADABS; Sheldrick, 1996)'
_exptl_crystal_colour Colorless
_exptl_crystal_density_diffrn 1.779
_exptl_crystal_density_method 'not measured'
_exptl_crystal_description Needle
_exptl_crystal_F_000 816
_exptl_crystal_size_max 0.30
_exptl_crystal_size_mid 0.03
_exptl_crystal_size_min 0.03
_refine_diff_density_max 1.084
_refine_diff_density_min -1.822
_refine_ls_extinction_method none
_refine_ls_goodness_of_fit_ref 1.222
_refine_ls_hydrogen_treatment mixed
_refine_ls_matrix_type full
_refine_ls_number_parameters 241
_refine_ls_number_reflns 3424
_refine_ls_number_restraints 10
_refine_ls_restrained_S_all 1.220
_refine_ls_R_factor_all 0.0786
_refine_ls_R_factor_gt 0.0644
_refine_ls_shift/su_max 0.001
_refine_ls_shift/su_mean 0.000
_refine_ls_structure_factor_coef Fsqd
_refine_ls_weighting_details 'calc w=1/[\s^2^(Fo^2^)+(0.0499P)^2^+10.2476P] where P=(Fo^2^+2Fc^2^)/3'
_refine_ls_weighting_scheme calc
_refine_ls_wR_factor_gt 0.1441
_refine_ls_wR_factor_ref 0.1547
_reflns_number_gt 2914
_reflns_number_total 3424
_reflns_threshold_expression I>2\s(I)
_cod_data_source_file bt2751.cif
_cod_data_source_block I
_cod_depositor_comments
;
The following automatic conversions were performed:
'_symmetry_cell_setting' value 'Monoclinic' changed to 'monoclinic'
according to '/home/saulius/struct/CIF-dictionaries/cif_core.dic'
dictionary named 'cif_core.dic' version 2.4.1 from
2010-06-29.

'_exptl_absorpt_correction_type' value 'Multi-scan' changed
to 'multi-scan' according to
'/home/saulius/struct/CIF-dictionaries/cif_core.dic' dictionary named
'cif_core.dic' version 2.4.1 from 2010-06-29.

Automatic conversion script
Id: cif_fix_enum 1527 2010-12-29 10:47:43Z saulius 

The following automatic conversions were performed:

'_symmetry_cell_setting' value 'Monoclinic' changed to 'monoclinic'
according to /home/saulius/struct/CIF-dictionaries/cif_core.dic
dictionary named 'cif_core.dic' version 2.4.1 from
2010-06-29.

'_exptl_absorpt_correction_type' value 'Multi-scan'
changed to 'multi-scan' according to
/home/saulius/struct/CIF-dictionaries/cif_core.dic dictionary named
'cif_core.dic' version 2.4.1 from 2010-06-29.

Automatic conversion script
Id: cif_fix_values 1715 2011-07-08 13:25:40Z adriana 
;
_cod_original_sg_symbol_H-M 'P 21/c'
_cod_database_code 2218920
_cod_database_fobs_code 2218920

loop_
_symmetry_equiv_pos_as_xyz
'x, y, z'
'-x, y+1/2, -z+1/2'
'-x, -y, -z'
'x, -y-1/2, z-1/2'

loop_
_atom_site_type_symbol
_atom_site_label
_atom_site_fract_x
_atom_site_fract_y
_atom_site_fract_z
_atom_site_U_iso_or_equiv
_atom_site_adp_type
_atom_site_calc_flag
_atom_site_refinement_flags
_atom_site_occupancy
Br Br1 0.467910(16) 0.31017(16) 0.89799(4) 0.01787(17) Uani d . 1
O O1 0.32358(12) 0.6446(12) 0.5944(3) 0.0201(9) Uani d D 1
H H1O 0.3020(15) 0.745(18) 0.621(5) 0.030 Uiso d D 1
O O2 0.20078(11) 0.9755(11) 0.6545(3) 0.0182(8) Uani d . 1
O O3 0.05472(13) 1.3768(13) 0.7962(4) 0.0295(11) Uani d D 1
H H3O 0.0335(16) 1.36(2) 0.836(5) 0.044 Uiso d D 1
O O4 0.05208(14) 1.1036(15) 0.9894(4) 0.0353(12) Uani d D 1
H H4O 0.048(3) 0.933(15) 1.030(6) 0.053 Uiso d D 1
O O5 0.12324(12) 0.7692(12) 1.0737(3) 0.0182(9) Uani d D 1
H H5O 0.1471(12) 0.682(18) 1.092(5) 0.027 Uiso d D 1
O O1W 0.25912(12) 1.3152(13) 0.9988(3) 0.0209(9) Uani d D 1
H H1W1 0.2444(17) 1.382(18) 1.050(3) 0.031 Uiso d D 1
H H1W2 0.2806(14) 1.199(17) 1.020(4) 0.031 Uiso d D 1
O O2W -0.02887(15) 1.3435(17) 0.8657(5) 0.0506(16) Uani d D 1
H H2W1 -0.042(3) 1.30(2) 0.810(4) 0.076 Uiso d D 1
H H2W2 -0.038(3) 1.534(14) 0.890(7) 0.076 Uiso d D 1
N N1 0.27850(13) 0.8683(12) 0.7531(3) 0.0139(9) Uani d . 1
N N2 0.24174(13) 0.9859(13) 0.8027(3) 0.0138(9) Uani d . 1
H H2N 0.2431 1.0511 0.8684 0.017 Uiso calc R 1
C C1 0.35563(16) 0.5778(15) 0.6648(4) 0.0144(10) Uani d . 1
C C2 0.39381(16) 0.4251(16) 0.6295(4) 0.0173(11) Uani d . 1
H H2 0.3970 0.3730 0.5576 0.021 Uiso calc R 1
C C3 0.42746(17) 0.3479(16) 0.6985(4) 0.0193(12) Uani d . 1
H H3 0.4535 0.2431 0.6743 0.023 Uiso calc R 1
C C4 0.42245(16) 0.4256(16) 0.8025(4) 0.0160(11) Uani d . 1
C C5 0.38470(16) 0.5781(15) 0.8398(4) 0.0143(10) Uani d . 1
H H5 0.3820 0.6294 0.9118 0.017 Uiso calc R 1
C C6 0.35065(15) 0.6562(15) 0.7712(4) 0.0126(10) Uani d . 1
C C7 0.31105(16) 0.7988(15) 0.8138(4) 0.0130(10) Uani d . 1
H H7 0.3089 0.8415 0.8865 0.016 Uiso calc R 1
C C8 0.20343(16) 1.0010(13) 0.7503(4) 0.0108(10) Uani d . 1
C C9 0.16507(16) 1.0460(15) 0.8180(4) 0.0130(10) Uani d . 1
C C10 0.12793(16) 1.2046(16) 0.7771(4) 0.0163(11) Uani d . 1
H H10 0.1281 1.2984 0.7086 0.020 Uiso calc R 1
C C11 0.09101(17) 1.2242(15) 0.8368(4) 0.0176(12) Uani d . 1
C C12 0.09010(17) 1.0775(17) 0.9364(4) 0.0204(12) Uani d . 1
C C13 0.12713(17) 0.9146(15) 0.9777(4) 0.0152(11) Uani d . 1
C C14 0.16479(17) 0.9040(15) 0.9188(4) 0.0149(11) Uani d . 1
H H14 0.1903 0.8006 0.9468 0.018 Uiso calc R 1

loop_
_atom_site_aniso_label
_atom_site_aniso_U_11
_atom_site_aniso_U_22
_atom_site_aniso_U_33
_atom_site_aniso_U_12
_atom_site_aniso_U_13
_atom_site_aniso_U_23
Br1 0.0094(2) 0.0195(3) 0.0247(3) -0.0001(2) -0.00302(17) -0.0020(3)
O1 0.0160(18) 0.032(3) 0.0125(17) 0.0031(18) -0.0028(14) -0.0016(17)
O2 0.0127(17) 0.027(2) 0.0148(18) -0.0039(16) -0.0015(14) 0.0021(17)
O3 0.0142(19) 0.041(3) 0.034(2) 0.0120(19) -0.0051(17) -0.005(2)
O4 0.016(2) 0.060(4) 0.030(2) 0.009(2) 0.0035(18) -0.013(2)
O5 0.0129(17) 0.031(2) 0.0110(17) -0.0007(17) 0.0027(14) -0.0045(16)
O1W 0.0162(18) 0.035(2) 0.0113(17) 0.0027(18) 0.0015(14) -0.0044(18)
O2W 0.016(2) 0.049(4) 0.087(5) 0.010(2) 0.010(2) 0.013(3)
N1 0.0107(19) 0.014(3) 0.017(2) -0.0016(17) 0.0010(16) -0.0008(18)
N2 0.0096(19) 0.019(3) 0.013(2) -0.0004(18) -0.0007(15) -0.0028(18)
C1 0.014(2) 0.016(3) 0.014(2) -0.002(2) -0.0013(19) -0.002(2)
C2 0.013(2) 0.025(3) 0.014(2) -0.001(2) 0.0024(19) 0.000(2)
C3 0.013(2) 0.020(3) 0.025(3) 0.001(2) 0.006(2) -0.003(2)
C4 0.012(2) 0.014(3) 0.021(3) -0.001(2) -0.003(2) 0.003(2)
C5 0.015(2) 0.013(3) 0.015(2) -0.001(2) 0.0005(19) -0.002(2)
C6 0.010(2) 0.015(3) 0.013(2) -0.003(2) 0.0008(18) 0.001(2)
C7 0.013(2) 0.015(3) 0.012(2) -0.006(2) 0.0022(18) -0.003(2)
C8 0.013(2) 0.004(3) 0.015(2) -0.0007(18) -0.0019(18) 0.0009(19)
C9 0.011(2) 0.013(3) 0.015(2) 0.000(2) -0.0027(19) -0.003(2)
C10 0.013(2) 0.016(3) 0.020(3) 0.001(2) -0.0034(19) 0.000(2)
C11 0.017(2) 0.013(3) 0.022(3) 0.008(2) -0.007(2) -0.007(2)
C12 0.012(2) 0.027(3) 0.022(3) 0.002(2) 0.001(2) -0.012(2)
C13 0.016(2) 0.017(3) 0.013(2) 0.001(2) 0.0025(19) -0.008(2)
C14 0.013(2) 0.016(3) 0.015(2) 0.001(2) -0.0022(19) -0.006(2)

loop_
_atom_type_symbol
_atom_type_description
_atom_type_scat_dispersion_real
_atom_type_scat_dispersion_imag
_atom_type_scat_source
C C 0.0033 0.0016 'International Tables Vol C Tables 4.2.6.8 and 6.1.1.4'
H H 0.0000 0.0000 'International Tables Vol C Tables 4.2.6.8 and 6.1.1.4'
N N 0.0061 0.0033 'International Tables Vol C Tables 4.2.6.8 and 6.1.1.4'
O O 0.0106 0.0060 'International Tables Vol C Tables 4.2.6.8 and 6.1.1.4'
Br Br -0.2901 2.4595 'International Tables Vol C Tables 4.2.6.8 and 6.1.1.4'

loop_
_geom_angle_atom_site_label_1
_geom_angle_atom_site_label_2
_geom_angle_atom_site_label_3
_geom_angle
C1 O1 H1O 113(5)
C11 O3 H3O 111(6)
C12 O4 H4O 112(6)
C13 O5 H5O 110(5)
H1W1 O1W H1W2 109.6(18)
H2W1 O2W H2W2 109.5(18)
C7 N1 N2 115.1(4)
C8 N2 N1 120.0(4)
C8 N2 H2N 120.0
N1 N2 H2N 120.0
O1 C1 C2 118.3(5)
O1 C1 C6 121.6(5)
C2 C1 C6 120.1(5)
C1 C2 C3 120.6(5)
C1 C2 H2 119.7
C3 C2 H2 119.7
C4 C3 C2 119.1(5)
C4 C3 H3 120.5
C2 C3 H3 120.5
C3 C4 C5 121.5(5)
C3 C4 Br1 119.2(4)
C5 C4 Br1 119.3(4)
C4 C5 C6 120.0(5)
C4 C5 H5 120.0
C6 C5 H5 120.0
C5 C6 C1 118.7(5)
C5 C6 C7 118.3(4)
C1 C6 C7 122.9(5)
N1 C7 C6 120.1(4)
N1 C7 H7 120.0
C6 C7 H7 120.0
O2 C8 N2 122.9(4)
O2 C8 C9 123.0(4)
N2 C8 C9 114.1(4)
C10 C9 C14 120.3(5)
C10 C9 C8 119.0(5)
C14 C9 C8 120.4(5)
C11 C10 C9 119.5(5)
C11 C10 H10 120.2
C9 C10 H10 120.2
O3 C11 C10 119.3(5)
O3 C11 C12 120.1(5)
C10 C11 C12 120.6(5)
O4 C12 C11 116.7(5)
O4 C12 C13 123.0(5)
C11 C12 C13 120.3(5)
O5 C13 C14 124.1(5)
O5 C13 C12 116.7(5)
C14 C13 C12 119.2(5)
C13 C14 C9 120.0(5)
C13 C14 H14 120.0
C9 C14 H14 120.0

loop_
_geom_bond_atom_site_label_1
_geom_bond_atom_site_label_2
_geom_bond_distance
Br1 C4 1.909(5)
O1 C1 1.361(6)
O1 H1O 0.840(10)
O2 C8 1.236(6)
O3 C11 1.362(6)
O3 H3O 0.838(10)
O4 C12 1.362(7)
O4 H4O 0.840(10)
O5 C13 1.357(7)
O5 H5O 0.841(10)
O1W H1W1 0.839(10)
O1W H1W2 0.838(10)
O2W H2W1 0.838(10)
O2W H2W2 0.839(10)
N1 C7 1.296(7)
N1 N2 1.378(6)
N2 C8 1.359(6)
N2 H2N 0.8800
C1 C2 1.391(7)
C1 C6 1.408(7)
C2 C3 1.393(8)
C2 H2 0.9500
C3 C4 1.378(8)
C3 H3 0.9500
C4 C5 1.388(7)
C5 C6 1.400(7)
C5 H5 0.9500
C6 C7 1.446(7)
C7 H7 0.9500
C8 C9 1.482(7)
C9 C10 1.395(7)
C9 C14 1.403(7)
C10 C11 1.378(7)
C10 H10 0.9500
C11 C12 1.396(8)
C12 C13 1.401(8)
C13 C14 1.390(7)
C14 H14 0.9500

loop_
_geom_hbond_atom_site_label_D
_geom_hbond_atom_site_label_H
_geom_hbond_atom_site_label_A
_geom_hbond_site_symmetry_A
_geom_hbond_distance_DH
_geom_hbond_distance_HA
_geom_hbond_distance_DA
_geom_hbond_angle_DHA
_geom_hbond_publ_flag
O1 H1o N1 . 0.840(10) 1.91(5) 2.616(6) 141(7) yes
O3 H3o O2w . 0.840(10) 1.96(4) 2.736(6) 153(7) yes
O4 H4o O2w 3_577 0.840(10) 1.81(3) 2.623(8) 163(9) yes
O5 H5o O2 4_576 0.840(10) 1.93(2) 2.764(5) 171(7) yes
O1w H1w1 O2 4_586 0.840(10) 1.98(2) 2.812(5) 170(6) yes
O1w H1w2 O1 4_576 0.840(10) 2.09(2) 2.914(6) 167(6) yes
O2w H2w1 O3 2_546 0.840(10) 2.13(5) 2.845(9) 142(8) yes
O2w H2w2 O4 3_587 0.840(10) 2.12(4) 2.900(8) 154(8) yes

loop_
_geom_torsion_atom_site_label_1
_geom_torsion_atom_site_label_2
_geom_torsion_atom_site_label_3
_geom_torsion_atom_site_label_4
_geom_torsion
C7 N1 N2 C8 -167.2(5)
O1 C1 C2 C3 -179.3(5)
C6 C1 C2 C3 0.1(9)
C1 C2 C3 C4 -0.1(9)
C2 C3 C4 C5 0.1(9)
C2 C3 C4 Br1 178.5(4)
C3 C4 C5 C6 0.0(9)
Br1 C4 C5 C6 -178.4(4)
C4 C5 C6 C1 -0.1(8)
C4 C5 C6 C7 177.0(5)
O1 C1 C6 C5 179.4(5)
C2 C1 C6 C5 0.1(8)
O1 C1 C6 C7 2.5(9)
C2 C1 C6 C7 -176.9(5)
N2 N1 C7 C6 176.8(5)
C5 C6 C7 N1 -178.7(5)
C1 C6 C7 N1 -1.8(8)
N1 N2 C8 O2 -13.6(8)
N1 N2 C8 C9 165.7(5)
O2 C8 C9 C10 -26.7(8)
N2 C8 C9 C10 154.0(5)
O2 C8 C9 C14 147.8(5)
N2 C8 C9 C14 -31.4(7)
C14 C9 C10 C11 0.6(9)
C8 C9 C10 C11 175.2(5)
C9 C10 C11 O3 -179.5(5)
C9 C10 C11 C12 -2.0(9)
O3 C11 C12 O4 -1.4(8)
C10 C11 C12 O4 -178.9(6)
O3 C11 C12 C13 178.9(5)
C10 C11 C12 C13 1.4(9)
O4 C12 C13 O5 2.2(9)
C11 C12 C13 O5 -178.1(5)
O4 C12 C13 C14 -179.1(6)
C11 C12 C13 C14 0.6(9)
O5 C13 C14 C9 176.7(5)
C12 C13 C14 C9 -1.9(8)
C10 C9 C14 C13 1.3(8)
C8 C9 C14 C13 -173.2(5)

loop_
_cod_related_entry_id
_cod_related_entry_database
_cod_related_entry_code
1 ChemSpider 30655556
